data_9014243
loop_
_publ_author_name
'Woodland, A. B.'
'Frost, D. J.'
'Trots, D. M.'
'Klimm, K.'
'Mezouar, M.'

_publ_section_title
;
 In situ observation of the breakdown of magnetite (Fe3O4) to Fe4O5 and hematite
 at high pressures and temperatures
;
_journal_name_full 'American Mineralogist'
_journal_page_first 1808
_journal_page_last 1811
_journal_paper_doi 10.2138/am.2012.4270
_journal_volume 97
_journal_year 2012
_chemical_compound_source 'synthetic, P = 11.5 GPa, T = 1366 K'
_chemical_formula_sum 'Fe4 O5'
_space_group_IT_number 63
_symmetry_space_group_name_Hall '-C 2c 2'
_symmetry_space_group_name_H-M 'C m c m'
_cell_angle_alpha 90
_cell_angle_beta 90
_cell_angle_gamma 90
_cell_length_a 2.87366
_cell_length_b 9.6940
_cell_length_c 12.4116
_cell_formula_units_Z 4
_cell_volume 345.753
_database_code_amcsd 0019491
_exptl_crystal_density_diffrn 5.828
_cod_database_code 9014243
_amcsd_formula_title Fe4O5

loop_
_space_group_symop_operation_xyz
x,y,z
1/2+x,1/2+y,z
x,-y,1/2+z
1/2+x,1/2-y,1/2+z
-x,y,1/2-z
1/2-x,1/2+y,1/2-z
-x,y,z
1/2-x,1/2+y,z
x,-y,-z
1/2+x,1/2-y,-z
x,y,1/2-z
1/2+x,1/2+y,1/2-z
-x,-y,1/2+z
1/2-x,1/2-y,1/2+z
-x,-y,-z
1/2-x,1/2-y,-z

loop_
_atom_site_label
_atom_site_fract_x
_atom_site_fract_y
_atom_site_fract_z
_atom_site_U_iso_or_equiv
Fe1 0.00000 0.00000 0.00000 0.03000
Fe2 0.00000 0.26190 0.11760 0.03170
Fe3 0.00000 0.50790 0.25000 0.04000
O1 0.00000 0.16500 0.25000 0.01900
O2 0.00000 0.35770 0.54850 0.03600
O3 0.00000 0.09370 0.64480 0.02600

loop_
_cod_related_entry_id
_cod_related_entry_database
_cod_related_entry_code
1 AMCSD 0019491
